data_7221151
loop_
_publ_author_name
'Lee, Li-Wei'
'Luo, Tzuoo-Tsair'
'Lo, Sheng-Han'
'Lee, Gene-Hsiang'
'Peng, Shie-Ming'
'Liu, Yen-Hsiang'
'Lee, Sheng-Long'
'Lu, Kuang-Lieh'

_publ_section_title
;
 Pillared-bilayer zinc(ii)--organic laminae: pore modification and
 selective gas adsorption
;
_journal_issue 33
_journal_name_full CrystEngComm
_journal_page_first 6320
_journal_paper_doi 10.1039/C5CE00923E
_journal_volume 17
_journal_year 2015
_chemical_formula_sum 'C41.5 H44.5 N9.5 O12.5 Zn2'
_chemical_formula_weight 1007.11
_chemical_name_systematic
; 
 ? 
;
_space_group_IT_number 14
_symmetry_cell_setting monoclinic
_symmetry_space_group_name_Hall '-P 2yn'
_symmetry_space_group_name_H-M 'P 1 21/n 1'
_atom_sites_solution_hydrogens geom
_atom_sites_solution_primary direct
_atom_sites_solution_secondary difmap
_audit_creation_method SHELXL-97
_audit_update_record
;
2015-06-30 deposited with the CCDC.
2015-07-09 downloaded from the CCDC.
;
_cell_angle_alpha 90.00
_cell_angle_beta 99.7638(13)
_cell_angle_gamma 90.00
_cell_formula_units_Z 4
_cell_length_a 16.0364(6)
_cell_length_b 7.6528(3)
_cell_length_c 35.3947(14)
_cell_measurement_reflns_used 26278
_cell_measurement_temperature 150(2)
_cell_measurement_theta_max 25.00
_cell_measurement_theta_min 1.17
_cell_volume 4280.8(3)
_computing_cell_refinement DENZO-SMN
_computing_data_collection 'NONIUS COLLECT'
_computing_data_reduction DENZO-SMN
_computing_molecular_graphics 'Bruker SHELXTL'
_computing_publication_material 'Bruker SHELXTL'
_computing_structure_refinement 'SHELXL-97 (Sheldrick, 2008)'
_computing_structure_solution 'SHELXS-97 (Sheldrick, 2008)'
_diffrn_ambient_temperature 150(2)
_diffrn_measured_fraction_theta_full 0.997
_diffrn_measured_fraction_theta_max 0.997
_diffrn_measurement_device_type 'NONIUS KappaCCD'
_diffrn_measurement_method '\w scans'
_diffrn_radiation_monochromator graphite
_diffrn_radiation_source 'fine-focus sealed tube'
_diffrn_radiation_type MoK\a
_diffrn_radiation_wavelength 0.71073
_diffrn_reflns_av_R_equivalents 0.0565
_diffrn_reflns_av_sigmaI/netI 0.0520
_diffrn_reflns_limit_h_max 18
_diffrn_reflns_limit_h_min -19
_diffrn_reflns_limit_k_max 9
_diffrn_reflns_limit_k_min -9
_diffrn_reflns_limit_l_max 42
_diffrn_reflns_limit_l_min -41
_diffrn_reflns_number 26278
_diffrn_reflns_theta_full 25.00
_diffrn_reflns_theta_max 25.00
_diffrn_reflns_theta_min 1.17
_exptl_absorpt_coefficient_mu 1.198
_exptl_absorpt_correction_T_max 0.912
_exptl_absorpt_correction_T_min 0.739
_exptl_absorpt_correction_type multi-scan
_exptl_absorpt_process_details 'SORTAV (Blessing, 1995)'
_exptl_crystal_colour light-yellow
_exptl_crystal_density_diffrn 1.563
_exptl_crystal_density_method 'not measured'
_exptl_crystal_description plate
_exptl_crystal_F_000 2080
_exptl_crystal_size_max 0.45
_exptl_crystal_size_mid 0.20
_exptl_crystal_size_min 0.09
_refine_diff_density_max 0.898
_refine_diff_density_min -1.032
_refine_diff_density_rms 0.199
_refine_ls_extinction_method none
_refine_ls_goodness_of_fit_ref 1.022
_refine_ls_hydrogen_treatment mixed
_refine_ls_matrix_type full
_refine_ls_number_parameters 713
_refine_ls_number_reflns 7506
_refine_ls_number_restraints 29
_refine_ls_restrained_S_all 1.040
_refine_ls_R_factor_all 0.0852
_refine_ls_R_factor_gt 0.0518
_refine_ls_shift/su_max 0.004
_refine_ls_shift/su_mean 0.000
_refine_ls_structure_factor_coef Fsqd
_refine_ls_weighting_details 'calc w=1/[\s^2^(Fo^2^)+(0.1002P)^2^+5.4639P] where P=(Fo^2^+2Fc^2^)/3'
_refine_ls_weighting_scheme calc
_refine_ls_wR_factor_gt 0.1497
_refine_ls_wR_factor_ref 0.1744
_reflns_number_gt 5022
_reflns_number_total 7506
_reflns_threshold_expression >2sigma(I)
_cod_data_source_file c5ce00923e2.cif
_cod_data_source_block 3
_cod_depositor_comments
;
The following automatic conversions were performed:

'_symmetry_cell_setting' value 'Monoclinic' changed to 'monoclinic'
according to
/usr/data/users/saulius/crontab/automatic-downloads/rss-feeds/RSC/lib/dictionaries/cif_core.dic
dictionary named 'cif_core.dic' version 2.4.2 from 2011-04-26.

Automatic conversion script
Id: cif_fix_values 3271 2015-04-21 07:52:19Z andrius 

 Adding full bibliography for 7221150--7221152.cif.
;
_cod_original_sg_symbol_H-M P2(1)/n
_cod_original_formula_sum 'C41.50 H44.50 N9.50 O12.50 Zn2'
_cod_database_code 7221151

loop_
_symmetry_equiv_pos_as_xyz
'x, y, z'
'-x+1/2, y+1/2, -z+1/2'
'-x, -y, -z'
'x-1/2, -y-1/2, z-1/2'

loop_
_atom_site_label
_atom_site_type_symbol
_atom_site_fract_x
_atom_site_fract_y
_atom_site_fract_z
_atom_site_U_iso_or_equiv
_atom_site_adp_type
_atom_site_occupancy
_atom_site_symmetry_multiplicity
_atom_site_calc_flag
_atom_site_refinement_flags
_atom_site_disorder_assembly
_atom_site_disorder_group
Zn1 Zn 0.75022(3) 0.24350(6) 0.191341(14) 0.01767(17) Uani 1 1 d . . .
Zn2 Zn 1.25301(3) 0.77084(6) 0.191846(15) 0.01807(17) Uani 1 1 d . . .
O1 O 0.76607(18) 0.4996(4) 0.19732(9) 0.0222(7) Uani 1 1 d . . .
O2 O 0.8836(2) 0.3998(4) 0.18003(9) 0.0293(8) Uani 1 1 d . . .
O3 O 1.13066(19) 0.7863(4) 0.18562(10) 0.0277(8) Uani 1 1 d . . .
O4 O 1.13213(18) 1.0512(4) 0.21239(9) 0.0258(7) Uani 1 1 d . . .
O5 O 0.39343(19) 0.6110(4) 0.19126(9) 0.0259(7) Uani 1 1 d . . .
O6 O 0.26789(18) 0.5128(4) 0.19916(9) 0.0208(7) Uani 1 1 d . . .
O7 O 0.63247(19) 0.2235(4) 0.19747(9) 0.0233(7) Uani 1 1 d . . .
O8 O 0.62998(18) -0.0531(4) 0.21739(9) 0.0243(7) Uani 1 1 d . . .
N1 N 0.8260(2) 1.1265(5) 0.23684(11) 0.0193(8) Uani 1 1 d . . .
H1A H 0.795(3) 1.074(6) 0.2534(13) 0.023 Uiso 1 1 d . . .
H1B H 0.854(3) 1.212(6) 0.2499(13) 0.023 Uiso 1 1 d . . .
N2 N 0.3226(2) -0.1218(5) 0.24039(11) 0.0170(8) Uani 1 1 d . . .
H2A H 0.290(3) -0.090(6) 0.2552(13) 0.020 Uiso 1 1 d . . .
H2B H 0.354(3) -0.210(6) 0.2542(13) 0.020 Uiso 1 1 d . . .
N3 N 0.7152(3) -0.0077(6) -0.00360(11) 0.0399(11) Uani 1 1 d . . .
H3 H 0.7538 0.0633 -0.0029 0.048 Uiso 0.50 1 d PR A .
N4 N 0.6094(3) -0.1595(6) 0.01393(14) 0.0486(13) Uani 1 1 d . . .
H4 H 0.5753 -0.2236 0.0247 0.058 Uiso 0.50 1 d PR A .
N5 N 0.7456(3) 0.1163(5) 0.14044(11) 0.0301(10) Uani 1 1 d . . .
C1 C 0.8822(3) 0.6975(5) 0.19906(12) 0.0180(9) Uani 1 1 d . . .
C2 C 0.8372(3) 0.8313(5) 0.21327(12) 0.0184(9) Uani 1 1 d . . .
H2 H 0.7802 0.8126 0.2163 0.022 Uiso 1 1 calc R . .
C3 C 0.8756(3) 0.9920(5) 0.22297(12) 0.0183(9) Uani 1 1 d . . .
C4 C 0.9577(3) 1.0208(5) 0.21754(12) 0.0189(10) Uani 1 1 d . . .
H4A H 0.9834 1.1313 0.2237 0.023 Uiso 1 1 calc R . .
C5 C 1.0034(3) 0.8874(5) 0.20292(12) 0.0189(10) Uani 1 1 d . . .
C6 C 0.9650(3) 0.7258(5) 0.19417(13) 0.0207(10) Uani 1 1 d . . .
H6 H 0.9959 0.6342 0.1848 0.025 Uiso 1 1 calc R . .
C7 C 0.8430(3) 0.5204(5) 0.19127(12) 0.0206(10) Uani 1 1 d . . .
C8 C 1.0951(3) 0.9160(6) 0.20037(12) 0.0202(10) Uani 1 1 d . . .
C9 C 0.5056(3) 0.1212(5) 0.21329(12) 0.0173(9) Uani 1 1 d . . .
C10 C 0.4588(3) -0.0110(5) 0.22723(12) 0.0193(10) Uani 1 1 d . . .
H10 H 0.4848 -0.1194 0.2352 0.023 Uiso 1 1 calc R . .
C11 C 0.3740(3) 0.0167(5) 0.22933(12) 0.0168(9) Uani 1 1 d . . .
C12 C 0.3364(3) 0.1770(5) 0.21860(12) 0.0185(9) Uani 1 1 d . . .
H12 H 0.2781 0.1950 0.2195 0.022 Uiso 1 1 calc R . .
C13 C 0.3843(3) 0.3109(5) 0.20648(12) 0.0179(9) Uani 1 1 d . . .
C14 C 0.4680(3) 0.2814(5) 0.20328(12) 0.0177(9) Uani 1 1 d . . .
H14 H 0.5000 0.3719 0.1941 0.021 Uiso 1 1 calc R . .
C15 C 0.5964(3) 0.0915(5) 0.20938(12) 0.0186(9) Uani 1 1 d . . .
C16 C 0.3473(3) 0.4895(5) 0.19806(12) 0.0193(10) Uani 1 1 d . . .
C17 C 0.6789(3) -0.0624(6) 0.02564(14) 0.0336(12) Uani 1 1 d . . .
C20 C 0.7857(4) 0.1737(7) 0.11292(15) 0.0431(14) Uani 1 1 d . . .
H20 H 0.8284 0.2599 0.1192 0.052 Uiso 1 1 calc R . .
C21 C 0.7682(3) 0.1142(7) 0.07579(15) 0.0411(14) Uani 1 1 d . . .
H21 H 0.7989 0.1583 0.0572 0.049 Uiso 1 1 calc R . .
C22 C 0.7057(3) -0.0101(6) 0.06558(14) 0.0300(12) Uani 1 1 d . . .
C23 C 0.6680(3) -0.0792(7) 0.09478(14) 0.0352(12) Uani 1 1 d . . .
H23 H 0.6276 -0.1706 0.0896 0.042 Uiso 1 1 calc R . .
C24 C 0.6896(3) -0.0143(7) 0.13117(15) 0.0384(13) Uani 1 1 d . . .
H24 H 0.6637 -0.0639 0.1509 0.046 Uiso 1 1 calc R A .
N6 N 0.7126(8) 0.1189(16) -0.1423(3) 0.0227(13) Uiso 0.50 1 d P . 1
N7 N 0.3627(7) -0.4360(12) -0.0722(3) 0.044(2) Uani 0.50 1 d P A 1
C18 C 0.6519(10) -0.058(2) -0.0348(5) 0.023(3) Uani 0.50 1 d P A 1
C19 C 0.5855(9) -0.1454(18) -0.0214(4) 0.031(3) Uani 0.50 1 d P A 1
C25 C 0.6307(11) 0.1206(18) -0.1353(5) 0.025(4) Uani 0.50 1 d P A 1
H25 H 0.5879 0.1677 -0.1545 0.030 Uiso 0.50 1 calc PR A 1
C26 C 0.6071(9) 0.0577(16) -0.1021(4) 0.028(3) Uani 0.50 1 d P A 1
H26 H 0.5497 0.0579 -0.0985 0.033 Uiso 0.50 1 calc PR A 1
C27 C 0.6713(14) -0.006(3) -0.0744(9) 0.028(4) Uani 0.50 1 d P A 1
C28 C 0.7531(11) -0.013(3) -0.0805(7) 0.028(4) Uani 0.50 1 d P A 1
H28 H 0.7965 -0.0616 -0.0617 0.034 Uiso 0.50 1 calc PR A 1
C29 C 0.7701(13) 0.049(3) -0.1138(9) 0.022(3) Uani 0.50 1 d P A 1
H29 H 0.8272 0.0437 -0.1178 0.027 Uiso 0.50 1 calc PR A 1
C30 C 0.3809(7) -0.3976(14) -0.0355(3) 0.043(3) Uani 0.50 1 d P A 1
H30 H 0.3434 -0.4360 -0.0191 0.051 Uiso 0.50 1 calc PR A 1
C31 C 0.4526(6) -0.3031(13) -0.0196(4) 0.036(3) Uani 0.50 1 d P A 1
H31 H 0.4631 -0.2836 0.0073 0.044 Uiso 0.50 1 calc PR A 1
C32 C 0.5078(9) -0.2382(15) -0.0410(4) 0.034(3) Uani 0.50 1 d P A 1
C33 C 0.4891(7) -0.2758(13) -0.0793(3) 0.034(2) Uani 0.50 1 d P A 1
H33 H 0.5252 -0.2350 -0.0961 0.041 Uiso 0.50 1 calc PR A 1
C34 C 0.4175(7) -0.3737(16) -0.0938(4) 0.043(3) Uani 0.50 1 d P A 1
H34 H 0.4068 -0.3978 -0.1205 0.052 Uiso 0.50 1 calc PR A 1
N6' N 0.7300(7) 0.1083(16) -0.1441(3) 0.0227(13) Uiso 0.50 1 d P . 2
N7' N 0.4436(7) -0.5290(12) -0.1006(3) 0.048(3) Uani 0.50 1 d P A 2
C18' C 0.6831(10) -0.091(2) -0.0378(6) 0.030(4) Uani 0.50 1 d P A 2
C19' C 0.6169(9) -0.1901(18) -0.0287(4) 0.027(3) Uani 0.50 1 d P A 2
C25' C 0.6520(12) 0.0634(18) -0.1387(5) 0.022(3) Uani 0.50 1 d P A 2
H25' H 0.6059 0.0813 -0.1590 0.026 Uiso 0.50 1 calc PR A 2
C26' C 0.6359(9) -0.0074(15) -0.1050(4) 0.025(3) Uani 0.50 1 d P A 2
H26' H 0.5796 -0.0388 -0.1028 0.030 Uiso 0.50 1 calc PR A 2
C27' C 0.7021(14) -0.034(3) -0.0734(9) 0.028(4) Uani 0.50 1 d P A 2
C28' C 0.7841(11) 0.013(3) -0.0805(7) 0.028(4) Uani 0.50 1 d P A 2
H28' H 0.8319 -0.0050 -0.0610 0.034 Uiso 0.50 1 calc PRD A 2
C29' C 0.7952(13) 0.083(3) -0.1152(9) 0.022(3) Uani 0.50 1 d P A 2
H29' H 0.8506 0.1149 -0.1188 0.027 Uiso 0.50 1 calc PR A 2
C30' C 0.4228(10) -0.448(2) -0.0710(5) 0.054(4) Uani 0.50 1 d P A 2
H30' H 0.3685 -0.4709 -0.0648 0.064 Uiso 0.50 1 calc PR A 2
C31' C 0.4759(8) -0.3277(18) -0.0476(3) 0.037(3) Uani 0.50 1 d P A 2
H31' H 0.4549 -0.2638 -0.0282 0.045 Uiso 0.50 1 calc PR A 2
C32' C 0.5562(7) -0.3051(12) -0.0530(3) 0.025(2) Uani 0.50 1 d P A 2
C33' C 0.5779(7) -0.3914(13) -0.0840(3) 0.034(2) Uani 0.50 1 d P . 2
H33' H 0.6332 -0.3770 -0.0899 0.041 Uiso 0.50 1 calc PR . 2
C34' C 0.5216(8) -0.4974(14) -0.1065(3) 0.047(3) Uani 0.50 1 d P . 2
H34' H 0.5396 -0.5523 -0.1278 0.056 Uiso 0.50 1 calc PR . 2
O9 O 0.4760(5) -0.2535(10) 0.0413(2) 0.049(2) Uani 0.50 1 d P B 2
N8 N 0.3685(6) -0.4039(12) 0.0609(3) 0.045(2) Uani 0.50 1 d P . 2
C35 C 0.4421(7) -0.3214(13) 0.0669(3) 0.037(3) Uani 0.50 1 d P . 2
H35 H 0.4711 -0.3132 0.0926 0.044 Uiso 0.50 1 calc PR . 2
C36 C 0.3211(8) -0.4258(17) 0.0219(3) 0.052(3) Uani 0.50 1 d P C 2
H36A H 0.3514 -0.3675 0.0036 0.078 Uiso 0.50 1 calc PR C 2
H36B H 0.2647 -0.3739 0.0203 0.078 Uiso 0.50 1 calc PR C 2
H36C H 0.3155 -0.5505 0.0157 0.078 Uiso 0.50 1 calc PR C 2
C37 C 0.3334(8) -0.4798(16) 0.0924(4) 0.059(4) Uani 0.50 1 d P . 2
H37A H 0.3710 -0.4552 0.1166 0.088 Uiso 0.50 1 calc PR . 2
H37B H 0.3279 -0.6064 0.0887 0.088 Uiso 0.50 1 calc PR . 2
H37C H 0.2776 -0.4289 0.0930 0.088 Uiso 0.50 1 calc PR . 2
O10 O 0.5381(6) 0.7026(11) 0.1591(3) 0.179(4) Uani 1 1 d U . .
H10A H 0.5677 0.7180 0.1828 0.269 Uiso 1 1 d R . .
H10B H 0.5783 0.7203 0.1444 0.269 Uiso 1 1 d R . .
O11 O 0.8593(5) 0.2182(8) -0.00250(17) 0.120(2) Uani 1 1 d U . .
H11A H 0.8495 0.2268 -0.0270 0.180 Uiso 1 1 d RD . .
H11B H 0.9098 0.1782 0.0045 0.180 Uiso 1 1 d R . .
N9 N 0.9040(5) 0.7208(8) 0.06151(19) 0.083(2) Uani 1 1 d D . .
O12 O 0.8299(11) 0.582(2) 0.0091(5) 0.170(6) Uiso 0.50 1 d PD D 1
C38 C 0.8345(10) 0.613(2) 0.0448(5) 0.095(4) Uiso 0.50 1 d PD D 1
H38 H 0.7945 0.5686 0.0593 0.114 Uiso 0.50 1 calc PR D 1
C39 C 0.9147(12) 0.737(2) 0.1019(4) 0.092(5) Uiso 0.50 1 d PD D 1
H39A H 0.9592 0.8224 0.1106 0.139 Uiso 0.50 1 calc PR D 1
H39B H 0.9308 0.6232 0.1137 0.139 Uiso 0.50 1 calc PR D 1
H39C H 0.8615 0.7756 0.1093 0.139 Uiso 0.50 1 calc PR D 1
C40 C 0.9475(17) 0.806(3) 0.0355(7) 0.141(9) Uiso 0.50 1 d PD D 1
H40A H 0.9957 0.8702 0.0497 0.212 Uiso 0.50 1 calc PR D 1
H40B H 0.9092 0.8876 0.0198 0.212 Uiso 0.50 1 calc PR D 1
H40C H 0.9679 0.7191 0.0189 0.212 Uiso 0.50 1 calc PR D 1
O12' O 1.0349(15) 0.825(3) 0.0619(7) 0.217(9) Uiso 0.50 1 d PD D 2
C38' C 0.9690(10) 0.817(2) 0.0866(5) 0.095(4) Uiso 0.50 1 d PD D 2
H38' H 0.9693 0.8613 0.1116 0.114 Uiso 0.50 1 calc PR D 2
C39' C 0.8480(11) 0.616(2) 0.0790(5) 0.103(6) Uiso 0.50 1 d PD D 2
H39D H 0.8077 0.5571 0.0591 0.155 Uiso 0.50 1 calc PR D 2
H39E H 0.8170 0.6900 0.0945 0.155 Uiso 0.50 1 calc PR D 2
H39F H 0.8806 0.5282 0.0955 0.155 Uiso 0.50 1 calc PR D 2
C40' C 0.8988(17) 0.740(3) 0.0209(5) 0.129(9) Uiso 0.50 1 d PD D 2
H40D H 0.9430 0.8207 0.0156 0.194 Uiso 0.50 1 calc PR D 2
H40E H 0.8431 0.7869 0.0098 0.194 Uiso 0.50 1 calc PR D 2
H40F H 0.9067 0.6260 0.0094 0.194 Uiso 0.50 1 calc PR D 2
N10 N 1.0750(4) 0.3607(8) 0.10201(17) 0.0735(17) Uani 1 1 d D . .
O13 O 0.9756(10) 0.2684(18) 0.0649(4) 0.125(5) Uiso 0.50 1 d PD E 1
C41 C 1.0457(10) 0.331(2) 0.0660(4) 0.071(4) Uiso 0.50 1 d PD E 1
H41 H 1.0736 0.3533 0.0449 0.085 Uiso 0.50 1 calc PR E 1
C42 C 1.0695(9) 0.3097(19) 0.1402(4) 0.064(4) Uiso 0.50 1 d PD E 1
H42A H 1.0171 0.2439 0.1403 0.096 Uiso 0.50 1 calc PR E 1
H42B H 1.0695 0.4141 0.1563 0.096 Uiso 0.50 1 calc PR E 1
H42C H 1.1181 0.2361 0.1504 0.096 Uiso 0.50 1 calc PR E 1
C43 C 1.1574(10) 0.466(2) 0.1017(6) 0.106(6) Uiso 0.50 1 d PD E 1
H43A H 1.1491 0.5469 0.0799 0.158 Uiso 0.50 1 calc PR E 1
H43B H 1.2038 0.3857 0.0994 0.158 Uiso 0.50 1 calc PR E 1
H43C H 1.1713 0.5327 0.1256 0.158 Uiso 0.50 1 calc PR E 1
O13' O 1.1202(9) 0.5356(19) 0.0597(4) 0.116(4) Uiso 0.50 1 d PD E 2
C41' C 1.0656(16) 0.426(3) 0.0651(6) 0.160(11) Uiso 0.50 1 d PD E 2
H41' H 1.0210 0.3912 0.0453 0.191 Uiso 0.50 1 calc PR E 2
C42' C 1.0089(13) 0.232(3) 0.1118(7) 0.138(8) Uiso 0.50 1 d PD E 2
H42D H 0.9567 0.2429 0.0930 0.207 Uiso 0.50 1 calc PR E 2
H42E H 0.9969 0.2573 0.1375 0.207 Uiso 0.50 1 calc PR E 2
H42F H 1.0307 0.1123 0.1112 0.207 Uiso 0.50 1 calc PR E 2
C43' C 1.1235(10) 0.390(2) 0.1368(4) 0.085(5) Uiso 0.50 1 d PD E 2
H43D H 1.0966 0.3367 0.1568 0.127 Uiso 0.50 1 calc PR E 2
H43E H 1.1295 0.5159 0.1412 0.127 Uiso 0.50 1 calc PR E 2
H43F H 1.1795 0.3377 0.1373 0.127 Uiso 0.50 1 calc PR E 2

loop_
_atom_site_aniso_label
_atom_site_aniso_U_11
_atom_site_aniso_U_22
_atom_site_aniso_U_33
_atom_site_aniso_U_23
_atom_site_aniso_U_13
_atom_site_aniso_U_12
Zn1 0.0136(3) 0.0153(3) 0.0250(3) -0.0023(2) 0.0058(2) -0.0017(2)
Zn2 0.0132(3) 0.0144(3) 0.0262(3) 0.0024(2) 0.0023(2) 0.0004(2)
O1 0.0174(17) 0.0156(15) 0.0339(19) -0.0002(14) 0.0051(14) -0.0036(12)
O2 0.0302(19) 0.0170(16) 0.044(2) -0.0082(15) 0.0150(16) -0.0039(14)
O3 0.0169(17) 0.0242(17) 0.041(2) -0.0080(15) 0.0009(15) 0.0064(13)
O4 0.0138(16) 0.0218(17) 0.042(2) -0.0057(15) 0.0044(14) -0.0030(13)
O5 0.0234(18) 0.0170(16) 0.040(2) 0.0002(14) 0.0130(15) 0.0000(14)
O6 0.0140(16) 0.0178(15) 0.0310(18) 0.0005(13) 0.0052(13) 0.0020(12)
O7 0.0142(17) 0.0196(16) 0.037(2) 0.0028(14) 0.0064(14) -0.0026(13)
O8 0.0178(17) 0.0227(17) 0.0333(19) 0.0047(14) 0.0073(14) 0.0042(13)
N1 0.015(2) 0.0149(19) 0.029(2) -0.0004(17) 0.0053(17) -0.0009(15)
N2 0.013(2) 0.0140(18) 0.025(2) 0.0000(16) 0.0069(16) 0.0021(15)
N3 0.064(3) 0.034(3) 0.020(2) 0.0007(19) 0.003(2) -0.008(2)
N4 0.056(3) 0.037(3) 0.045(3) 0.011(2) -0.014(2) -0.017(2)
N5 0.036(2) 0.029(2) 0.029(2) -0.0079(18) 0.017(2) -0.0139(19)
C1 0.017(2) 0.015(2) 0.021(2) -0.0001(18) -0.0005(19) -0.0007(18)
C2 0.013(2) 0.018(2) 0.023(2) 0.0011(19) 0.0021(18) 0.0000(17)
C3 0.015(2) 0.015(2) 0.025(2) -0.0002(18) 0.0016(19) 0.0005(17)
C4 0.017(2) 0.013(2) 0.025(2) -0.0032(18) -0.0019(19) -0.0012(17)
C5 0.014(2) 0.018(2) 0.024(2) -0.0014(18) -0.0003(19) 0.0043(18)
C6 0.022(3) 0.016(2) 0.024(3) 0.0004(18) 0.006(2) 0.0024(18)
C7 0.024(3) 0.018(2) 0.019(2) 0.0003(18) 0.003(2) -0.0029(19)
C8 0.017(2) 0.020(2) 0.024(2) 0.000(2) 0.0036(19) 0.0011(19)
C9 0.013(2) 0.019(2) 0.020(2) -0.0047(18) 0.0031(18) -0.0017(17)
C10 0.017(2) 0.014(2) 0.026(2) -0.0009(18) 0.0026(19) 0.0027(17)
C11 0.016(2) 0.016(2) 0.020(2) -0.0029(18) 0.0044(18) -0.0014(17)
C12 0.014(2) 0.016(2) 0.025(2) -0.0027(19) 0.0040(19) 0.0023(17)
C13 0.014(2) 0.017(2) 0.023(2) -0.0014(19) 0.0011(18) 0.0018(18)
C14 0.016(2) 0.017(2) 0.021(2) -0.0007(18) 0.0038(19) -0.0033(18)
C15 0.015(2) 0.019(2) 0.021(2) -0.0023(19) -0.0001(19) 0.0015(18)
C16 0.020(3) 0.016(2) 0.022(2) -0.0021(18) 0.0032(19) 0.0026(18)
C17 0.041(3) 0.028(3) 0.030(3) 0.003(2) 0.000(2) -0.005(2)
C20 0.046(4) 0.048(3) 0.039(3) -0.010(3) 0.017(3) -0.024(3)
C21 0.044(3) 0.051(3) 0.033(3) -0.008(3) 0.020(3) -0.024(3)
C22 0.032(3) 0.025(3) 0.033(3) -0.004(2) 0.007(2) -0.003(2)
C23 0.043(3) 0.031(3) 0.033(3) -0.007(2) 0.014(3) -0.016(2)
C24 0.046(3) 0.037(3) 0.037(3) -0.006(2) 0.020(3) -0.017(3)
N7 0.049(7) 0.034(5) 0.047(7) 0.001(5) -0.001(6) -0.001(5)
C18 0.043(11) 0.011(7) 0.017(6) -0.003(5) 0.008(7) 0.004(7)
C19 0.044(10) 0.023(7) 0.027(8) -0.003(5) 0.007(6) 0.002(6)
C25 0.027(9) 0.014(8) 0.033(8) -0.001(7) 0.006(6) -0.005(6)
C26 0.034(8) 0.024(7) 0.023(6) 0.000(6) 0.001(6) -0.005(5)
C27 0.044(15) 0.016(8) 0.019(3) 0.006(5) -0.011(11) 0.008(8)
C28 0.023(12) 0.033(7) 0.027(3) 0.002(4) 0.000(9) -0.002(7)
C29 0.018(11) 0.022(9) 0.028(4) 0.004(6) 0.009(8) -0.008(6)
C30 0.042(7) 0.037(6) 0.047(7) -0.004(5) 0.001(6) -0.001(5)
C31 0.031(6) 0.026(5) 0.049(7) 0.009(5) -0.006(5) -0.002(5)
C32 0.034(7) 0.024(6) 0.044(8) -0.004(5) 0.005(6) -0.007(5)
C33 0.039(7) 0.031(6) 0.031(6) 0.001(5) 0.005(5) 0.001(5)
C34 0.040(8) 0.045(7) 0.041(8) -0.011(6) -0.007(6) 0.004(6)
N7' 0.061(7) 0.041(6) 0.040(6) -0.010(5) 0.003(5) -0.019(5)
C18' 0.032(10) 0.027(9) 0.038(8) 0.001(6) 0.021(7) 0.009(6)
C19' 0.038(9) 0.031(8) 0.014(6) 0.000(5) 0.010(5) 0.002(6)
C25' 0.037(10) 0.013(8) 0.013(6) -0.005(6) -0.002(6) 0.002(6)
C26' 0.028(8) 0.019(7) 0.029(7) -0.001(6) 0.007(6) -0.005(5)
C27' 0.044(15) 0.016(8) 0.019(3) 0.006(5) -0.011(11) 0.008(8)
C28' 0.023(12) 0.033(7) 0.027(3) 0.002(4) 0.000(9) -0.002(7)
C29' 0.018(11) 0.022(9) 0.028(4) 0.004(6) 0.009(8) -0.008(6)
C30' 0.039(9) 0.064(10) 0.056(10) 0.006(8) 0.004(8) -0.016(8)
C31' 0.036(8) 0.049(8) 0.028(7) -0.004(6) 0.010(6) 0.009(6)
C32' 0.034(6) 0.020(5) 0.020(5) 0.005(4) 0.002(5) -0.004(5)
C33' 0.036(6) 0.033(5) 0.035(6) 0.000(5) 0.010(5) -0.015(5)
C34' 0.074(9) 0.035(6) 0.032(6) -0.008(5) 0.013(6) -0.014(6)
O9 0.041(5) 0.058(5) 0.050(5) 0.001(4) 0.013(4) -0.006(4)
N8 0.051(6) 0.038(5) 0.050(6) -0.007(5) 0.014(5) -0.011(5)
C35 0.038(7) 0.033(6) 0.043(7) 0.004(5) 0.016(5) 0.006(5)
C36 0.051(8) 0.057(8) 0.045(7) -0.006(6) -0.002(6) -0.001(6)
C37 0.067(9) 0.053(8) 0.066(9) -0.001(7) 0.041(7) -0.011(7)
O10 0.184(7) 0.180(7) 0.176(7) -0.002(6) 0.036(6) -0.018(6)
O11 0.167(6) 0.114(4) 0.090(4) 0.007(3) 0.050(4) -0.009(4)
N9 0.123(6) 0.068(4) 0.055(4) 0.003(3) 0.006(4) -0.029(4)
N10 0.084(5) 0.083(5) 0.051(4) -0.001(3) 0.003(3) 0.005(4)

loop_
_atom_type_symbol
_atom_type_description
_atom_type_scat_dispersion_real
_atom_type_scat_dispersion_imag
_atom_type_scat_source
C C 0.0033 0.0016 'International Tables Vol C Tables 4.2.6.8 and 6.1.1.4'
H H 0.0000 0.0000 'International Tables Vol C Tables 4.2.6.8 and 6.1.1.4'
N N 0.0061 0.0033 'International Tables Vol C Tables 4.2.6.8 and 6.1.1.4'
O O 0.0106 0.0060 'International Tables Vol C Tables 4.2.6.8 and 6.1.1.4'
Zn Zn 0.2839 1.4301 'International Tables Vol C Tables 4.2.6.8 and 6.1.1.4'

loop_
_geom_angle_atom_site_label_1
_geom_angle_atom_site_label_2
_geom_angle_atom_site_label_3
_geom_angle
_geom_angle_site_symmetry_1
_geom_angle_site_symmetry_3
O7 Zn1 O1 100.09(12) . .
O7 Zn1 N5 99.83(14) . .
O1 Zn1 N5 123.46(14) . .
O7 Zn1 N1 109.63(14) . 1_545
O1 Zn1 N1 107.42(14) . 1_545
N5 Zn1 N1 114.40(16) . 1_545
O3 Zn2 N6' 99.0(3) . 3_765
O3 Zn2 O6 99.86(12) . 1_655
N6' Zn2 O6 122.6(3) 3_765 1_655
O3 Zn2 N2 117.78(14) . 1_665
N6' Zn2 N2 113.1(4) 3_765 1_665
O6 Zn2 N2 104.50(14) 1_655 1_665
O3 Zn2 N6 106.5(3) . 3_765
N6' Zn2 N6 8.0(6) 3_765 3_765
O6 Zn2 N6 117.5(3) 1_655 3_765
N2 Zn2 N6 110.8(4) 1_665 3_765
C7 O1 Zn1 102.2(2) . .
C8 O3 Zn2 120.4(3) . .
C16 O6 Zn2 103.2(2) . 1_455
C15 O7 Zn1 127.2(3) . .
C3 N1 Zn1 109.4(3) . 1_565
C11 N2 Zn2 108.8(3) . 1_445
C17 N3 C18' 112.6(9) . .
C17 N3 C18 99.8(8) . .
C18' N3 C18 24.1(6) . .
C19 N4 C17 111.0(8) . .
C19 N4 C19' 25.9(7) . .
C17 N4 C19' 100.7(7) . .
C20 N5 C24 116.9(4) . .
C20 N5 Zn1 122.7(3) . .
C24 N5 Zn1 119.5(3) . .
C6 C1 C2 119.8(4) . .
C6 C1 C7 120.0(4) . .
C2 C1 C7 120.2(4) . .
C3 C2 C1 120.2(4) . .
C4 C3 C2 119.9(4) . .
C4 C3 N1 121.9(4) . .
C2 C3 N1 118.1(4) . .
C3 C4 C5 120.3(4) . .
C6 C5 C4 119.2(4) . .
C6 C5 C8 121.0(4) . .
C4 C5 C8 119.6(4) . .
C1 C6 C5 120.5(4) . .
O2 C7 O1 122.0(4) . .
O2 C7 C1 120.5(4) . .
O1 C7 C1 117.5(4) . .
O4 C8 O3 124.2(4) . .
O4 C8 C5 121.3(4) . .
O3 C8 C5 114.4(4) . .
C14 C9 C10 119.6(4) . .
C14 C9 C15 119.8(4) . .
C10 C9 C15 120.7(4) . .
C11 C10 C9 119.8(4) . .
C10 C11 C12 120.2(4) . .
C10 C11 N2 120.9(4) . .
C12 C11 N2 118.8(4) . .
C13 C12 C11 119.8(4) . .
C14 C13 C12 119.9(4) . .
C14 C13 C16 119.3(4) . .
C12 C13 C16 120.8(4) . .
C13 C14 C9 120.6(4) . .
O8 C15 O7 125.4(4) . .
O8 C15 C9 120.2(4) . .
O7 C15 C9 114.4(4) . .
O5 C16 O6 121.8(4) . .
O5 C16 C13 119.6(4) . .
O6 C16 C13 118.6(4) . .
N3 C17 N4 112.4(5) . .
N3 C17 C22 124.5(4) . .
N4 C17 C22 122.8(5) . .
N5 C20 C21 123.0(5) . .
C20 C21 C22 119.9(5) . .
C21 C22 C23 117.1(5) . .
C21 C22 C17 121.4(5) . .
C23 C22 C17 121.5(4) . .
C24 C23 C22 119.3(5) . .
N5 C24 C23 123.4(5) . .
C29 N6 C25 114.9(15) . .
C29 N6 Zn2 122.4(11) . 3_765
C25 N6 Zn2 122.6(11) . 3_765
C30 N7 C34 115.1(11) . .
C19 C18 N3 110.3(13) . .
C19 C18 C27 135.5(17) . .
N3 C18 C27 114.2(16) . .
N4 C19 C18 105.0(13) . .
N4 C19 C32 120.9(12) . .
C18 C19 C32 133.3(14) . .
N6 C25 C26 123.8(16) . .
C25 C26 C27 116.7(18) . .
C28 C27 C26 121(3) . .
C28 C27 C18 119(2) . .
C26 C27 C18 119.8(18) . .
C29 C28 C27 118(3) . .
C28 C29 N6 125.4(17) . .
N7 C30 C31 123.0(12) . .
C32 C31 C30 122.5(13) . .
C31 C32 C33 115.0(13) . .
C31 C32 C19 119.1(12) . .
C33 C32 C19 125.8(13) . .
C32 C33 C34 120.5(12) . .
N7 C34 C33 123.9(13) . .
C25' N6' C29' 118.5(14) . .
C25' N6' Zn2 120.5(10) . 3_765
C29' N6' Zn2 120.9(10) . 3_765
C30' N7' C34' 114.6(11) . .
C19' C18' N3 103.6(14) . .
C19' C18' C27' 132(2) . .
N3 C18' C27' 122(2) . .
C18' C19' C32' 130.3(13) . .
C18' C19' N4 109.4(13) . .
C32' C19' N4 120.3(10) . .
N6' C25' C26' 122.8(15) . .
C25' C26' C27' 121.0(18) . .
C18' C27' C26' 120(2) . .
C18' C27' C28' 125(2) . .
C26' C27' C28' 114(3) . .
C29' C28' C27' 121(2) . .
N6' C29' C28' 122.1(13) . .
N7' C30' C31' 124.4(14) . .
C32' C31' C30' 119.5(12) . .
C31' C32' C33' 115.5(10) . .
C31' C32' C19' 123.1(11) . .
C33' C32' C19' 121.3(10) . .
C34' C33' C32' 121.3(10) . .
C34' C33' C37 92.4(9) . 3_645
C32' C33' C37 135.2(9) . 3_645
C34' C33' N8 88.1(8) . 3_645
C32' C33' N8 102.1(7) . 3_645
C37 C33' N8 46.1(5) 3_645 3_645
N7' C34' C33' 124.4(10) . .
N7' C34' C35 86.1(8) . 3_645
C33' C34' C35 85.3(8) . 3_645
C35 N8 C37 121.3(10) . .
C35 N8 C36 120.7(10) . .
C37 N8 C36 118.0(10) . .
C35 N8 C33' 89.9(8) . 3_645
C37 N8 C33' 63.0(7) . 3_645
C36 N8 C33' 115.7(8) . 3_645
O9 C35 N8 124.7(11) . .
O9 C35 C34' 133.7(9) . 3_645
N8 C35 C34' 85.8(8) . 3_645
N8 C37 C33' 70.9(7) . 3_645
C40 N9 C39 129.2(15) . .
C40 N9 C39' 165.2(15) . .
C39 N9 C39' 65.6(10) . .
C40 N9 C38 115.8(15) . .
C39 N9 C38 114.8(12) . .
C39' N9 C38 49.5(9) . .
C40 N9 C40' 41.1(12) . .
C39 N9 C40' 168.6(14) . .
C39' N9 C40' 124.1(15) . .
C38 N9 C40' 74.7(14) . .
C40 N9 C38' 77.3(14) . .
C39 N9 C38' 52.2(9) . .
C39' N9 C38' 117.5(12) . .
C38 N9 C38' 166.9(12) . .
C40' N9 C38' 118.4(14) . .
O12 C38 N9 115.4(17) . .
N9 C38' O12' 99.9(15) . .
C41 N10 C43' 166.4(12) . .
C41 N10 C41' 34.5(11) . .
C43' N10 C41' 138.5(14) . .
C41 N10 C42 144.3(12) . .
C43' N10 C42 45.8(8) . .
C41' N10 C42 168.9(14) . .
C41 N10 C42' 87.7(13) . .
C43' N10 C42' 102.3(12) . .
C41' N10 C42' 118.7(14) . .
C42 N10 C42' 56.8(10) . .
C41 N10 C43 104.5(11) . .
C43' N10 C43 64.1(10) . .
C41' N10 C43 76.1(13) . .
C42 N10 C43 109.9(10) . .
C42' N10 C43 164.1(13) . .
O13 C41 N10 106.3(15) . .
O13' C41' N10 115(2) . .

loop_
_geom_bond_atom_site_label_1
_geom_bond_atom_site_label_2
_geom_bond_distance
_geom_bond_site_symmetry_2
Zn1 O7 1.943(3) .
Zn1 O1 1.983(3) .
Zn1 N5 2.038(4) .
Zn1 N1 2.052(4) 1_545
Zn2 O3 1.940(3) .
Zn2 N6' 1.985(12) 3_765
Zn2 O6 2.000(3) 1_655
Zn2 N2 2.055(4) 1_665
Zn2 N6 2.103(13) 3_765
O1 C7 1.297(5) .
O2 C7 1.234(5) .
O3 C8 1.297(5) .
O4 C8 1.232(5) .
O5 C16 1.237(5) .
O6 C16 1.293(5) .
O6 Zn2 2.000(3) 1_455
O7 C15 1.271(5) .
O8 C15 1.242(5) .
N1 C3 1.436(5) .
N1 Zn1 2.052(4) 1_565
N2 C11 1.438(5) .
N2 Zn2 2.055(4) 1_445
N3 C17 1.338(6) .
N3 C18' 1.39(2) .
N3 C18 1.421(19) .
N4 C19 1.248(15) .
N4 C17 1.345(6) .
N4 C19' 1.552(13) .
N5 C20 1.330(6) .
N5 C24 1.346(6) .
C1 C6 1.385(6) .
C1 C2 1.395(6) .
C1 C7 1.500(6) .
C2 C3 1.392(6) .
C3 C4 1.380(6) .
C4 C5 1.406(6) .
C5 C6 1.393(6) .
C5 C8 1.504(6) .
C9 C14 1.386(6) .
C9 C10 1.399(6) .
C9 C15 1.502(6) .
C10 C11 1.389(6) .
C11 C12 1.392(6) .
C12 C13 1.391(6) .
C13 C14 1.385(6) .
C13 C16 1.500(6) .
C17 C22 1.462(7) .
C20 C21 1.374(7) .
C21 C22 1.385(7) .
C22 C23 1.387(7) .
C23 C24 1.369(7) .
N6 C29 1.36(3) .
N6 C25 1.38(2) .
N6 Zn2 2.104(13) 3_765
N7 C30 1.317(15) .
N7 C34 1.344(17) .
C18 C19 1.41(2) .
C18 C27 1.54(4) .
C19 C32 1.50(2) .
C25 C26 1.38(2) .
C26 C27 1.38(2) .
C27 C28 1.37(3) .
C28 C29 1.34(4) .
C30 C31 1.394(14) .
C31 C32 1.355(17) .
C32 C33 1.367(17) .
C33 C34 1.394(15) .
N6' C25' 1.34(2) .
N6' C29' 1.35(3) .
N6' Zn2 1.985(12) 3_765
N7' C30' 1.307(17) .
N7' C34' 1.325(14) .
C18' C19' 1.39(3) .
C18' C27' 1.42(4) .
C19' C32' 1.476(18) .
C25' C26' 1.37(2) .
C26' C27' 1.42(3) .
C27' C28' 1.43(3) .
C28' C29' 1.38(4) .
C30' C31' 1.422(19) .
C31' C32' 1.345(17) .
C32' C33' 1.375(14) .
C33' C34' 1.365(14) .
C33' C37 1.795(16) 3_645
C33' N8 1.903(14) 3_645
C34' C35 1.987(15) 3_645
O9 C35 1.246(12) .
N8 C35 1.323(13) .
N8 C37 1.451(14) .
N8 C36 1.470(13) .
N8 C33' 1.903(14) 3_645
C35 C34' 1.987(15) 3_645
C37 C33' 1.796(16) 3_645
N9 C40 1.405(16) .
N9 C39 1.415(13) .
N9 C39' 1.424(14) .
N9 C38 1.430(14) .
N9 C40' 1.434(16) .
N9 C38' 1.448(14) .
O12 C38 1.275(15) .
O12' C38' 1.483(16) .
N10 C41 1.300(13) .
N10 C43' 1.358(13) .
N10 C41' 1.386(17) .
N10 C42 1.425(12) .
N10 C42' 1.530(15) .
N10 C43 1.551(14) .
O13 C41 1.215(14) .
O13' C41' 1.247(17) .
